data_4060952
loop_
_publ_author_name
'Huynh, Han Vinh'
'Neo, Tiong Cheng'
'Tan, Geok Kheng'

_publ_section_title
;
 Mixed Dicarboxylato--Bis(carbene) Complexes of Palladium(II):
 Synthesis, Structures, Trans--Cis Isomerism, and Catalytic Activity
;
_journal_coden_ASTM ORGND7
_journal_issue 5
_journal_name_full Organometallics
_journal_page_first 1298
_journal_page_last 1302
_journal_paper_doi 10.1021/om0510369
_journal_volume 25
_journal_year 2006
_chemical_formula_sum 'C23 H28 Cl2 N4 O4 Pd'
_chemical_formula_weight 601.79
_space_group_IT_number 15
_symmetry_cell_setting monoclinic
_symmetry_space_group_name_Hall '-C 2yc'
_symmetry_space_group_name_H-M 'C 1 2/c 1'
_cell_angle_alpha 90.00
_cell_angle_beta 101.675(3)
_cell_angle_gamma 90.00
_cell_formula_units_Z 4
_cell_length_a 19.699(2)
_cell_length_b 10.4716(12)
_cell_length_c 12.4761(15)
_cell_measurement_temperature 223(2)
_cell_volume 2520.4(5)
_diffrn_ambient_temperature 223(2)
_exptl_crystal_density_diffrn 1.586
_cod_duplicate_entry 4074945
_cod_depositor_comments
;
The following automatic conversions were performed:
'_symmetry_cell_setting' value 'Monoclinic' changed to 'monoclinic'
according to '/home/saulius/struct/CIF-dictionaries/cif_core.dic'
dictionary named 'cif_core.dic' version 2.4.1 from 2010-06-29.

Automatic conversion script
Id: cif_fix_enum 1527 2010-12-29 10:47:43Z saulius 
;
_cod_original_sg_symbol_H-M 'C 2/c'
_cod_database_code 4060952

loop_
_symmetry_equiv_pos_as_xyz
'x, y, z'
'-x, y, -z+1/2'
'x+1/2, y+1/2, z'
'-x+1/2, y+1/2, -z+1/2'
'-x, -y, -z'
'x, -y, z-1/2'
'-x+1/2, -y+1/2, -z'
'x+1/2, -y+1/2, z-1/2'

loop_
_atom_site_label
_atom_site_type_symbol
_atom_site_fract_x
_atom_site_fract_y
_atom_site_fract_z
_atom_site_U_iso_or_equiv
_atom_site_adp_type
_atom_site_occupancy
_atom_site_symmetry_multiplicity
_atom_site_calc_flag
_atom_site_refinement_flags
_atom_site_disorder_assembly
_atom_site_disorder_group
Pd1 Pd 0.5000 0.45413(4) 0.2500 0.04022(17) Uani 1 2 d S . .
N1 N 0.39309(16) 0.2488(3) 0.2335(3) 0.0383(7) Uani 1 1 d . . .
N2 N 0.41522(16) 0.2962(3) 0.0748(3) 0.0417(7) Uani 1 1 d . . .
O1 O 0.56349(18) 0.5991(3) 0.3273(3) 0.0619(9) Uani 1 1 d . . .
O2 O 0.65110(17) 0.5429(3) 0.2544(3) 0.0602(8) Uani 1 1 d . . .
C1 C 0.43303(19) 0.3238(4) 0.1830(3) 0.0388(8) Uani 1 1 d . . .
C9 C 0.4425(3) 0.3588(5) -0.0116(4) 0.0616(13) Uani 1 1 d . . .
H9A H 0.4748 0.4250 0.0198 0.092 Uiso 1 1 calc R . .
H9B H 0.4046 0.3966 -0.0639 0.092 Uiso 1 1 calc R . .
H9C H 0.4661 0.2965 -0.0485 0.092 Uiso 1 1 calc R . .
C8 C 0.3901(2) 0.2555(4) 0.3486(3) 0.0525(11) Uani 1 1 d . . .
H8A H 0.4212 0.3217 0.3838 0.079 Uiso 1 1 calc R . .
H8B H 0.4039 0.1740 0.3832 0.079 Uiso 1 1 calc R . .
H8C H 0.3431 0.2753 0.3559 0.079 Uiso 1 1 calc R . .
C10 C 0.6224(2) 0.6111(4) 0.3125(3) 0.0425(9) Uani 1 1 d . . .
C11 C 0.6638(3) 0.7221(5) 0.3719(4) 0.0685(14) Uani 1 1 d . . .
H11A H 0.6366 0.7650 0.4177 0.103 Uiso 1 1 calc R . .
H11B H 0.6750 0.7819 0.3186 0.103 Uiso 1 1 calc R . .
H11C H 0.7063 0.6901 0.4171 0.103 Uiso 1 1 calc R . .
C2 C 0.3477(2) 0.1772(4) 0.1564(3) 0.0410(9) Uani 1 1 d . . .
C7 C 0.36222(19) 0.2065(4) 0.0557(3) 0.0413(9) Uani 1 1 d . . .
C6 C 0.3254(2) 0.1537(5) -0.0408(4) 0.0559(11) Uani 1 1 d . . .
H6 H 0.3359 0.1735 -0.1091 0.067 Uiso 1 1 calc R . .
C5 C 0.2727(3) 0.0705(5) -0.0310(4) 0.0613(12) Uani 1 1 d . . .
H5 H 0.2460 0.0333 -0.0943 0.074 Uiso 1 1 calc R . .
C4 C 0.2582(2) 0.0406(4) 0.0708(5) 0.0598(12) Uani 1 1 d . . .
H4 H 0.2222 -0.0172 0.0742 0.072 Uiso 1 1 calc R . .
C3 C 0.2946(2) 0.0927(4) 0.1662(4) 0.0517(11) Uani 1 1 d . . .
H3 H 0.2842 0.0725 0.2346 0.062 Uiso 1 1 calc R . .
Cl1 Cl 0.50305(15) 0.96507(18) 0.3660(2) 0.1205(8) Uani 1 1 d . . .
C1SA C 0.5000 0.8911(10) 0.2500 0.186(9) Uani 1 2 d S . .
H1S1 H 0.4593 0.8351 0.2396 0.224 Uiso 0.50 1 calc PR . .
H1S2 H 0.5407 0.8351 0.2604 0.224 Uiso 0.50 1 calc PR . .

loop_
_atom_site_aniso_label
_atom_site_aniso_U_11
_atom_site_aniso_U_22
_atom_site_aniso_U_33
_atom_site_aniso_U_23
_atom_site_aniso_U_13
_atom_site_aniso_U_12
Pd1 0.0361(2) 0.0309(2) 0.0572(3) 0.000 0.01783(19) 0.000
N1 0.0424(17) 0.0332(16) 0.0432(17) 0.0024(13) 0.0179(14) -0.0007(13)
N2 0.0380(17) 0.0427(18) 0.0477(19) 0.0079(15) 0.0162(14) -0.0037(14)
O1 0.062(2) 0.0362(16) 0.094(3) -0.0156(16) 0.0311(19) -0.0074(14)
O2 0.0514(18) 0.068(2) 0.065(2) -0.0096(17) 0.0210(15) -0.0128(16)
C1 0.0375(19) 0.036(2) 0.045(2) 0.0043(16) 0.0144(16) 0.0016(15)
C9 0.066(3) 0.071(3) 0.051(3) 0.013(2) 0.020(2) -0.018(3)
C8 0.059(3) 0.055(3) 0.049(2) 0.002(2) 0.023(2) -0.002(2)
C10 0.047(2) 0.039(2) 0.038(2) 0.0051(17) 0.0003(17) 0.0054(18)
C11 0.070(3) 0.060(3) 0.073(3) -0.009(3) 0.010(3) -0.014(3)
C2 0.0378(19) 0.0352(19) 0.054(2) 0.0044(17) 0.0177(17) 0.0026(16)
C7 0.0341(19) 0.042(2) 0.049(2) 0.0030(17) 0.0117(17) 0.0003(16)
C6 0.047(2) 0.065(3) 0.055(3) 0.000(2) 0.011(2) 0.000(2)
C5 0.051(3) 0.063(3) 0.067(3) -0.010(2) 0.008(2) -0.009(2)
C4 0.044(2) 0.049(3) 0.091(4) -0.004(2) 0.023(2) -0.010(2)
C3 0.045(2) 0.044(2) 0.072(3) 0.006(2) 0.026(2) -0.0028(19)
Cl1 0.170(2) 0.0767(12) 0.1291(16) -0.0139(10) 0.0636(16) 0.0093(12)
C1SA 0.38(3) 0.047(6) 0.101(9) 0.000 -0.025(12) 0.000

loop_
_geom_bond_atom_site_label_1
_geom_bond_atom_site_label_2
_geom_bond_distance
_geom_bond_site_symmetry_2
_geom_bond_publ_flag
Pd1 C1 1.963(4) . ?
Pd1 C1 1.963(4) 2_655 ?
Pd1 O1 2.076(3) . ?
Pd1 O1 2.076(3) 2_655 ?
N1 C1 1.355(5) . ?
N1 C2 1.392(5) . ?
N1 C8 1.452(5) . ?
N2 C1 1.354(5) . ?
N2 C7 1.388(5) . ?
N2 C9 1.454(5) . ?
O1 C10 1.217(5) . ?
O2 C10 1.234(5) . ?
C10 C11 1.524(6) . ?
C2 C7 1.379(5) . ?
C2 C3 1.395(6) . ?
C7 C6 1.389(6) . ?
C6 C5 1.380(7) . ?
C5 C4 1.392(7) . ?
C4 C3 1.373(7) . ?
Cl1 C1SA 1.632(5) . ?
C1SA Cl1 1.632(5) 2_655 ?
